data_4081289
loop_
_publ_author_name
'Dudkina, Yulia B.'
'Mikhaylov, Dmitry Y.'
'Gryaznova, Tatyana V.'
'Tufatullin, Artem I.'
'Kataeva, Olga N.'
'Vicic, David A.'
'Budnikova, Yulia H.'

_publ_section_title
;
 Electrochemical Ortho Functionalization of 2-Phenylpyridine with
 Perfluorocarboxylic Acids Catalyzed by Palladium in Higher Oxidation
 States
;
_journal_issue 17
_journal_name_full Organometallics
_journal_page_first 4785
_journal_paper_doi 10.1021/om400492g
_journal_volume 32
_journal_year 2013
_chemical_formula_moiety 'C15 H11 F3 N2 O2 Pd'
_chemical_formula_sum 'C15 H11 F3 N2 O2 Pd'
_chemical_formula_weight 414.66
_chemical_name_systematic
; 
 ? 
;
_space_group_IT_number 9
_symmetry_cell_setting monoclinic
_symmetry_space_group_name_Hall 'C -2yc'
_symmetry_space_group_name_H-M 'C 1 c 1'
_atom_sites_solution_hydrogens geom
_atom_sites_solution_primary direct
_atom_sites_solution_secondary difmap
_audit_creation_method SHELXL-97
_cell_angle_alpha 90.00
_cell_angle_beta 98.795(3)
_cell_angle_gamma 90.00
_cell_formula_units_Z 4
_cell_length_a 22.628(7)
_cell_length_b 4.8670(10)
_cell_length_c 13.950(4)
_cell_measurement_reflns_used 3816
_cell_measurement_temperature 150(2)
_cell_measurement_theta_max 28.71
_cell_measurement_theta_min 2.96
_cell_volume 1518.3(7)
_computing_cell_refinement 'APEX2  v2, 1-4  (Bruker AXS, 2005-2007)'
_computing_data_collection 'APEX2  v2, 1-4  (Bruker AXS, 2005-2007)'
_computing_data_reduction 'SAINT NT v6.0 (Bruker AXS, 2003)'
_computing_molecular_graphics 'ORTEP-3 for Windows (Farrugia, 1997)'
_computing_publication_material 'WinGX (Farrugia 1999), enCIFer (Allen et al. 2004)'
_computing_structure_refinement 'SHELXL-97 (Sheldrick, 1997), WinGX (Farrugia 1999), PLATON (Spek 2005)'
_computing_structure_solution 'SIR2004 (Burla et al., 2005)'
_diffrn_ambient_temperature 150(2)
_diffrn_measured_fraction_theta_full 0.999
_diffrn_measured_fraction_theta_max 0.999
_diffrn_measurement_device_type 'Bruker APEX-II CCD'
_diffrn_measurement_method '\f and \w scans'
_diffrn_radiation_monochromator graphite
_diffrn_radiation_source 'fine-focus sealed tube'
_diffrn_radiation_type MoK\a
_diffrn_radiation_wavelength 0.71073
_diffrn_reflns_av_R_equivalents 0.1248
_diffrn_reflns_av_sigmaI/netI 0.0832
_diffrn_reflns_limit_h_max 26
_diffrn_reflns_limit_h_min -27
_diffrn_reflns_limit_k_max 5
_diffrn_reflns_limit_k_min -5
_diffrn_reflns_limit_l_max 17
_diffrn_reflns_limit_l_min -17
_diffrn_reflns_number 4628
_diffrn_reflns_theta_full 26.00
_diffrn_reflns_theta_max 26.00
_diffrn_reflns_theta_min 1.82
_exptl_absorpt_coefficient_mu 1.264
_exptl_absorpt_correction_T_max 0.8529
_exptl_absorpt_correction_T_min 0.4630
_exptl_absorpt_correction_type multi-scan
_exptl_absorpt_process_details 'SADABS version 2.10 (Sheldrick,Bruker AXS Inc.,2002)'
_exptl_crystal_colour colourless
_exptl_crystal_density_diffrn 1.814
_exptl_crystal_density_method 'not measured'
_exptl_crystal_description prism
_exptl_crystal_F_000 816
_exptl_crystal_size_max 0.52
_exptl_crystal_size_mid 0.22
_exptl_crystal_size_min 0.13
_refine_diff_density_max 2.026
_refine_diff_density_min -1.102
_refine_diff_density_rms 0.175
_refine_ls_abs_structure_details 'Flack H D (1983), Acta Cryst. A39, 876-881'
_refine_ls_abs_structure_Flack -0.01(6)
_refine_ls_extinction_method none
_refine_ls_goodness_of_fit_ref 1.075
_refine_ls_hydrogen_treatment constr
_refine_ls_matrix_type full
_refine_ls_number_parameters 209
_refine_ls_number_reflns 2791
_refine_ls_number_restraints 29
_refine_ls_restrained_S_all 1.087
_refine_ls_R_factor_all 0.0590
_refine_ls_R_factor_gt 0.0581
_refine_ls_shift/su_max 0.000
_refine_ls_shift/su_mean 0.000
_refine_ls_structure_factor_coef Fsqd
_refine_ls_weighting_details 'calc w=1/[\s^2^(Fo^2^)+(0.1082P)^2^+0.0000P] where P=(Fo^2^+2Fc^2^)/3'
_refine_ls_weighting_scheme calc
_refine_ls_wR_factor_gt 0.1518
_refine_ls_wR_factor_ref 0.1529
_reflns_number_gt 2717
_reflns_number_total 2791
_reflns_threshold_expression >2sigma(I)
_cod_data_source_file om400492g_si_001.cif
_cod_data_source_block bud4
_cod_original_sg_symbol_Hall C-2yc
_cod_original_sg_symbol_H-M Cc
_cod_database_code 4081289

loop_
_symmetry_equiv_pos_as_xyz
'x, y, z'
'x, -y, z+1/2'
'x+1/2, y+1/2, z'
'x+1/2, -y+1/2, z+1/2'

loop_
_atom_site_label
_atom_site_type_symbol
_atom_site_fract_x
_atom_site_fract_y
_atom_site_fract_z
_atom_site_U_iso_or_equiv
_atom_site_adp_type
_atom_site_occupancy
_atom_site_symmetry_multiplicity
_atom_site_calc_flag
_atom_site_refinement_flags
Pd1 Pd 0.49636(18) 0.39482(9) 0.7477(3) 0.0157(2) Uani 1 1 d .
O1 O 0.4064(3) 0.2673(14) 0.6902(5) 0.0271(14) Uani 1 1 d .
N1 N 0.4567(4) 0.6770(19) 0.8246(6) 0.0261(15) Uani 1 1 d .
C1 C 0.3801(5) 0.3751(16) 0.6126(8) 0.0221(19) Uani 1 1 d U
F1 F 0.2987(4) 0.0567(19) 0.5999(10) 0.072(3) Uani 1 1 d U
O2 O 0.3994(4) 0.499(2) 0.5496(6) 0.0423(17) Uani 1 1 d .
N2 N 0.5381(4) 0.1277(13) 0.6698(7) 0.0214(16) Uani 1 1 d .
F2 F 0.2816(4) 0.4244(17) 0.5208(8) 0.065(2) Uani 1 1 d U
C2 C 0.3112(5) 0.323(3) 0.6010(9) 0.035(2) Uani 1 1 d U
C3 C 0.4251(3) 0.8176(19) 0.8519(5) 0.0250(17) Uani 1 1 d D
F3 F 0.2883(5) 0.429(2) 0.6745(9) 0.065(3) Uani 1 1 d U
C4 C 0.3808(3) 1.017(2) 0.8869(6) 0.029(2) Uani 1 1 d D
H4A H 0.3633 1.1350 0.8329 0.043 Uiso 1 1 calc R
H4B H 0.4017 1.1315 0.9393 0.043 Uiso 1 1 calc R
H4C H 0.3490 0.9134 0.9110 0.043 Uiso 1 1 calc R
C5 C 0.5098(5) -0.0547(18) 0.6076(7) 0.0211(17) Uani 1 1 d .
H5A H 0.4675 -0.0679 0.6005 0.025 Uiso 1 1 calc R
C6 C 0.5411(4) -0.227(2) 0.5525(7) 0.0271(19) Uani 1 1 d .
H6A H 0.5204 -0.3536 0.5075 0.033 Uiso 1 1 calc R
C7 C 0.6034(5) -0.208(2) 0.5653(7) 0.0271(18) Uani 1 1 d U
H7A H 0.6258 -0.3177 0.5275 0.032 Uiso 1 1 calc R
C8 C 0.6312(5) -0.032(2) 0.6316(8) 0.0226(19) Uani 1 1 d U
H8A H 0.6737 -0.0274 0.6427 0.027 Uiso 1 1 calc R
C9 C 0.5997(5) 0.1428(18) 0.6847(7) 0.0241(19) Uani 1 1 d .
C10 C 0.6226(5) 0.3475(17) 0.7581(7) 0.0228(18) Uani 1 1 d .
C11 C 0.6840(5) 0.4005(18) 0.7863(9) 0.028(2) Uani 1 1 d .
H11A H 0.7129 0.2991 0.7583 0.033 Uiso 1 1 calc R
C12 C 0.7021(5) 0.5999(18) 0.8548(9) 0.028(2) Uani 1 1 d .
H12A H 0.7435 0.6348 0.8749 0.033 Uiso 1 1 calc R
C13 C 0.6587(4) 0.7516(18) 0.8949(7) 0.0243(18) Uani 1 1 d .
H13A H 0.6711 0.8905 0.9414 0.029 Uiso 1 1 calc R
C14 C 0.5981(4) 0.701(2) 0.8674(6) 0.0233(17) Uani 1 1 d .
H14A H 0.5693 0.8072 0.8940 0.028 Uiso 1 1 calc R
C15 C 0.5796(4) 0.4938(19) 0.8006(7) 0.0212(16) Uani 1 1 d .

loop_
_atom_site_aniso_label
_atom_site_aniso_U_11
_atom_site_aniso_U_22
_atom_site_aniso_U_33
_atom_site_aniso_U_23
_atom_site_aniso_U_13
_atom_site_aniso_U_12
Pd1 0.0120(3) 0.0228(3) 0.0126(3) 0.0015(4) 0.00333(18) 0.0003(4)
O1 0.017(3) 0.040(4) 0.025(3) 0.003(3) 0.005(2) -0.001(3)
N1 0.020(4) 0.037(4) 0.024(4) -0.008(4) 0.010(3) -0.007(4)
C1 0.021(5) 0.024(5) 0.021(4) 0.002(3) 0.001(4) 0.004(3)
F1 0.036(4) 0.063(5) 0.112(7) 0.007(4) -0.007(4) -0.020(3)
O2 0.040(4) 0.061(5) 0.024(3) 0.009(4) -0.003(3) -0.011(4)
N2 0.024(4) 0.023(4) 0.019(4) -0.008(2) 0.006(3) 0.003(3)
F2 0.036(4) 0.087(6) 0.065(5) 0.012(4) -0.015(4) 0.008(3)
C2 0.017(4) 0.043(5) 0.043(6) -0.005(5) -0.005(4) 0.005(4)
C3 0.018(4) 0.035(4) 0.021(4) -0.001(4) 0.002(3) -0.002(4)
F3 0.028(4) 0.103(7) 0.067(6) -0.011(4) 0.013(4) 0.013(4)
C4 0.033(6) 0.030(6) 0.027(5) -0.004(5) 0.015(4) 0.001(5)
C5 0.017(4) 0.029(4) 0.017(4) 0.002(3) 0.001(3) 0.001(3)
C6 0.025(4) 0.033(5) 0.022(4) -0.005(4) 0.001(4) 0.001(4)
C7 0.032(5) 0.029(5) 0.020(4) -0.001(3) 0.006(3) 0.005(4)
C8 0.018(4) 0.021(4) 0.027(4) 0.009(3) -0.002(3) 0.012(4)
C9 0.027(5) 0.023(4) 0.020(4) 0.004(3) -0.002(4) -0.010(3)
C10 0.032(5) 0.011(4) 0.024(4) 0.003(3) 0.002(4) -0.001(3)
C11 0.011(5) 0.043(6) 0.029(6) -0.001(4) 0.002(4) 0.005(3)
C12 0.014(5) 0.034(6) 0.036(6) 0.000(3) 0.003(4) -0.006(3)
C13 0.025(4) 0.026(5) 0.020(4) -0.004(3) -0.001(3) -0.002(3)
C14 0.029(5) 0.028(4) 0.013(4) -0.002(3) 0.005(3) -0.004(4)
C15 0.021(4) 0.019(4) 0.026(4) 0.009(4) 0.011(3) 0.004(4)

loop_
_atom_type_symbol
_atom_type_description
_atom_type_scat_dispersion_real
_atom_type_scat_dispersion_imag
_atom_type_scat_source
C C 0.0033 0.0016 'International Tables Vol C Tables 4.2.6.8 and 6.1.1.4'
H H 0.0000 0.0000 'International Tables Vol C Tables 4.2.6.8 and 6.1.1.4'
N N 0.0061 0.0033 'International Tables Vol C Tables 4.2.6.8 and 6.1.1.4'
O O 0.0106 0.0060 'International Tables Vol C Tables 4.2.6.8 and 6.1.1.4'
F F 0.0171 0.0103 'International Tables Vol C Tables 4.2.6.8 and 6.1.1.4'
Pd Pd -0.9988 1.0072 'International Tables Vol C Tables 4.2.6.8 and 6.1.1.4'

loop_
_geom_angle_atom_site_label_1
_geom_angle_atom_site_label_2
_geom_angle_atom_site_label_3
_geom_angle
C15 Pd1 N2 82.0(4)
C15 Pd1 N1 96.3(4)
N2 Pd1 N1 177.5(3)
C15 Pd1 O1 177.4(3)
N2 Pd1 O1 96.1(3)
N1 Pd1 O1 85.6(3)
C1 O1 Pd1 119.4(6)
C3 N1 Pd1 165.0(8)
O2 C1 O1 131.0(10)
O2 C1 C2 118.3(9)
O1 C1 C2 110.7(9)
C5 N2 C9 120.5(8)
C5 N2 Pd1 124.1(7)
C9 N2 Pd1 115.4(6)
F2 C2 F3 107.8(10)
F2 C2 F1 106.2(11)
F3 C2 F1 106.5(12)
F2 C2 C1 113.5(10)
F3 C2 C1 111.0(9)
F1 C2 C1 111.5(8)
N1 C3 C4 178.3(10)
C3 C4 H4A 109.5
C3 C4 H4B 109.5
H4A C4 H4B 109.5
C3 C4 H4C 109.5
H4A C4 H4C 109.5
H4B C4 H4C 109.5
N2 C5 C6 121.5(8)
N2 C5 H5A 119.3
C6 C5 H5A 119.3
C7 C6 C5 118.3(8)
C7 C6 H6A 120.8
C5 C6 H6A 120.8
C8 C7 C6 119.2(9)
C8 C7 H7A 120.4
C6 C7 H7A 120.4
C7 C8 C9 122.1(9)
C7 C8 H8A 119.0
C9 C8 H8A 119.0
N2 C9 C8 118.3(8)
N2 C9 C10 112.5(9)
C8 C9 C10 129.1(9)
C15 C10 C11 120.4(9)
C15 C10 C9 116.4(9)
C11 C10 C9 123.3(9)
C12 C11 C10 119.9(10)
C12 C11 H11A 120.1
C10 C11 H11A 120.1
C11 C12 C13 119.4(9)
C11 C12 H12A 120.3
C13 C12 H12A 120.3
C14 C13 C12 121.1(8)
C14 C13 H13A 119.5
C12 C13 H13A 119.5
C13 C14 C15 119.8(8)
C13 C14 H14A 120.1
C15 C14 H14A 120.1
C14 C15 C10 119.4(8)
C14 C15 Pd1 126.7(6)
C10 C15 Pd1 113.6(7)

loop_
_geom_bond_atom_site_label_1
_geom_bond_atom_site_label_2
_geom_bond_distance
Pd1 C15 1.975(9)
Pd1 N2 2.020(7)
Pd1 N1 2.034(8)
Pd1 O1 2.161(6)
O1 C1 1.267(12)
N1 C3 1.099(11)
C1 O2 1.203(13)
C1 C2 1.563(14)
F1 C2 1.326(14)
N2 C5 1.334(12)
N2 C9 1.379(13)
F2 C2 1.309(14)
C2 F3 1.322(16)
C3 C4 1.5296(11)
C4 H4A 0.9800
C4 H4B 0.9800
C4 H4C 0.9800
C5 C6 1.401(13)
C5 H5A 0.9500
C6 C7 1.398(14)
C6 H6A 0.9500
C7 C8 1.342(15)
C7 H7A 0.9500
C8 C9 1.395(14)
C8 H8A 0.9500
C9 C10 1.466(13)
C10 C15 1.408(13)
C10 C11 1.408(15)
C11 C12 1.379(15)
C11 H11A 0.9500
C12 C13 1.411(14)
C12 H12A 0.9500
C13 C14 1.388(13)
C13 H13A 0.9500
C14 C15 1.393(14)
C14 H14A 0.9500

loop_
_geom_torsion_atom_site_label_1
_geom_torsion_atom_site_label_2
_geom_torsion_atom_site_label_3
_geom_torsion_atom_site_label_4
_geom_torsion
C15 Pd1 O1 C1 -129(6)
N2 Pd1 O1 C1 -86.8(7)
N1 Pd1 O1 C1 91.4(7)
C15 Pd1 N1 C3 163(3)
N2 Pd1 N1 C3 116(7)
O1 Pd1 N1 C3 -18(3)
Pd1 O1 C1 O2 18.6(15)
Pd1 O1 C1 C2 -163.0(6)
C15 Pd1 N2 C5 177.5(8)
N1 Pd1 N2 C5 -135(7)
O1 Pd1 N2 C5 -0.8(7)
C15 Pd1 N2 C9 -2.3(6)
N1 Pd1 N2 C9 45(8)
O1 Pd1 N2 C9 179.4(6)
O2 C1 C2 F2 0.1(14)
O1 C1 C2 F2 -178.5(9)
O2 C1 C2 F3 -121.4(12)
O1 C1 C2 F3 59.9(13)
O2 C1 C2 F1 120.0(12)
O1 C1 C2 F1 -58.7(13)
Pd1 N1 C3 C4 -56(38)
C9 N2 C5 C6 -2.9(13)
Pd1 N2 C5 C6 177.3(7)
N2 C5 C6 C7 1.2(13)
C5 C6 C7 C8 2.0(13)
C6 C7 C8 C9 -3.5(14)
C5 N2 C9 C8 1.5(13)
Pd1 N2 C9 C8 -178.7(6)
C5 N2 C9 C10 -177.8(8)
Pd1 N2 C9 C10 2.0(9)
C7 C8 C9 N2 1.8(14)
C7 C8 C9 C10 -179.1(9)
N2 C9 C10 C15 -0.3(11)
C8 C9 C10 C15 -179.4(9)
N2 C9 C10 C11 179.8(9)
C8 C9 C10 C11 0.7(15)
C15 C10 C11 C12 -1.0(15)
C9 C10 C11 C12 178.9(9)
C10 C11 C12 C13 -0.9(16)
C11 C12 C13 C14 0.8(15)
C12 C13 C14 C15 1.3(13)
C13 C14 C15 C10 -3.2(13)
C13 C14 C15 Pd1 -177.7(7)
C11 C10 C15 C14 3.1(13)
C9 C10 C15 C14 -176.8(8)
C11 C10 C15 Pd1 178.3(7)
C9 C10 C15 Pd1 -1.6(10)
N2 Pd1 C15 C14 176.9(8)
N1 Pd1 C15 C14 -1.2(8)
O1 Pd1 C15 C14 -141(6)
N2 Pd1 C15 C10 2.1(6)
N1 Pd1 C15 C10 -176.0(7)
O1 Pd1 C15 C10 44(7)
